data_2229160
loop_
_publ_author_name
'bin Shawkataly, Omar'
'Khan, Imthyaz Ahmed'
'Sirat, Siti Syaida'
'Yeap, Chin Sing'
'Fun, Hoong-Kun'

_publ_section_title
;
 Tris(biphenyl-4-yl)arsane
;
_journal_coeditor_code NG5092
_journal_issue 2
_journal_name_full 'Acta Crystallographica Section E'
_journal_page_first o457
_journal_page_last o458
_journal_paper_doi 10.1107/S160053681100211X
_journal_volume 67
_journal_year 2011
_chemical_formula_iupac 'C36 H27 As'
_chemical_formula_moiety 'C36 H27 As'
_chemical_formula_sum 'C36 H27 As'
_chemical_formula_weight 534.50
_chemical_name_systematic
;
Tris(biphenyl-4-yl)arsane
;
_space_group_IT_number 7
_symmetry_cell_setting monoclinic
_symmetry_space_group_name_Hall 'P -2yc'
_symmetry_space_group_name_H-M 'P 1 c 1'
_atom_sites_solution_hydrogens geom
_atom_sites_solution_primary direct
_atom_sites_solution_secondary difmap
_audit_creation_method SHELXL-97
_cell_angle_alpha 90.00
_cell_angle_beta 114.762(5)
_cell_angle_gamma 90.00
_cell_formula_units_Z 4
_cell_length_a 17.3718(19)
_cell_length_b 5.9561(8)
_cell_length_c 27.727(3)
_cell_measurement_reflns_used 4340
_cell_measurement_temperature 100
_cell_measurement_theta_max 26.16
_cell_measurement_theta_min 2.41
_cell_volume 2605.1(5)
_computing_cell_refinement 'SAINT (Bruker, 2009)'
_computing_data_collection 'APEX2 (Bruker, 2009)'
_computing_data_reduction 'SAINT (Bruker, 2009)'
_computing_molecular_graphics 'SHELXTL (Sheldrick, 2008)'
_computing_publication_material 'SHELXTL (Sheldrick, 2008) and PLATON (Spek, 2009)'
_computing_structure_refinement 'SHELXTL (Sheldrick, 2008)'
_computing_structure_solution 'SHELXTL (Sheldrick, 2008)'
_diffrn_ambient_temperature 100
_diffrn_measured_fraction_theta_full 0.991
_diffrn_measured_fraction_theta_max 0.991
_diffrn_measurement_device_type 'Bruker APEXII DUO CCD area-detector'
_diffrn_measurement_method '\f and \w'
_diffrn_radiation_monochromator graphite
_diffrn_radiation_source 'fine-focus sealed tube'
_diffrn_radiation_type MoK\a
_diffrn_radiation_wavelength 0.71073
_diffrn_reflns_av_R_equivalents 0.0565
_diffrn_reflns_av_sigmaI/netI 0.0898
_diffrn_reflns_limit_h_max 22
_diffrn_reflns_limit_h_min -22
_diffrn_reflns_limit_k_max 7
_diffrn_reflns_limit_k_min -7
_diffrn_reflns_limit_l_max 36
_diffrn_reflns_limit_l_min -35
_diffrn_reflns_number 23087
_diffrn_reflns_theta_full 27.50
_diffrn_reflns_theta_max 27.50
_diffrn_reflns_theta_min 1.59
_diffrn_standards_number 0
_exptl_absorpt_coefficient_mu 1.328
_exptl_absorpt_correction_T_max 0.9612
_exptl_absorpt_correction_T_min 0.6706
_exptl_absorpt_correction_type multi-scan
_exptl_absorpt_process_details '(<i>SADABS</i>; Bruker, 2009)'
_exptl_crystal_colour colourless
_exptl_crystal_density_diffrn 1.363
_exptl_crystal_density_method 'not measured'
_exptl_crystal_description needle
_exptl_crystal_F_000 1104
_exptl_crystal_size_max 0.33
_exptl_crystal_size_mid 0.07
_exptl_crystal_size_min 0.03
_refine_diff_density_max 0.555
_refine_diff_density_min -0.749
_refine_ls_abs_structure_details 'Flack (1983), 5634 Friedel pairs'
_refine_ls_abs_structure_Flack 0.461(7)
_refine_ls_extinction_method none
_refine_ls_goodness_of_fit_ref 1.005
_refine_ls_hydrogen_treatment constr
_refine_ls_matrix_type full
_refine_ls_number_parameters 668
_refine_ls_number_reflns 11576
_refine_ls_number_restraints 2
_refine_ls_restrained_S_all 1.005
_refine_ls_R_factor_all 0.0834
_refine_ls_R_factor_gt 0.0445
_refine_ls_shift/su_max 0.000
_refine_ls_shift/su_mean 0.000
_refine_ls_structure_factor_coef Fsqd
_refine_ls_weighting_details 'calc w=1/[\s^2^(Fo^2^)+(0.0318P)^2^+0.0000P] where P=(Fo^2^+2Fc^2^)/3'
_refine_ls_weighting_scheme calc
_refine_ls_wR_factor_gt 0.0794
_refine_ls_wR_factor_ref 0.0926
_reflns_number_gt 8126
_reflns_number_total 11576
_reflns_threshold_expression I>2\s(I)'
_cod_data_source_file ng5092.cif
_cod_data_source_block I
_cod_original_sg_symbol_H-M 'P c'
_cod_database_code 2229160
_cod_database_fobs_code 2229160

loop_
_symmetry_equiv_pos_as_xyz
'x, y, z'
'x, -y, z+1/2'

loop_
_atom_site_type_symbol
_atom_site_label
_atom_site_fract_x
_atom_site_fract_y
_atom_site_fract_z
_atom_site_U_iso_or_equiv
_atom_site_adp_type
_atom_site_calc_flag
_atom_site_refinement_flags
_atom_site_occupancy
_atom_site_disorder_assembly
_atom_site_disorder_group
As As1A 0.194411(19) 0.60795(9) 0.860597(14) 0.01986(13) Uani d . 1 . .
C C1A 0.0224(3) 0.2913(8) 0.90946(16) 0.0243(10) Uani d . 1 . .
H H1A -0.0305 0.3282 0.9081 0.029 Uiso calc R 1 . .
C C2A 0.0615(3) 0.4369(8) 0.88744(16) 0.0239(11) Uani d . 1 . .
H H2A 0.0345 0.5701 0.8719 0.029 Uiso calc R 1 . .
C C3A 0.1404(3) 0.3872(9) 0.88811(19) 0.0193(13) Uani d . 1 . .
C C4A 0.1800(3) 0.1885(8) 0.91370(15) 0.0215(10) Uani d . 1 . .
H H4A 0.2335 0.1527 0.9159 0.026 Uiso calc R 1 . .
C C5A 0.1410(3) 0.0459(7) 0.93548(15) 0.0212(10) Uani d . 1 . .
H H5A 0.1687 -0.0850 0.9520 0.025 Uiso calc R 1 . .
C C6A 0.0607(3) 0.0928(8) 0.93336(15) 0.0176(9) Uani d . 1 . .
C C7A 0.0188(3) -0.0670(8) 0.95564(16) 0.0237(10) Uani d . 1 . .
C C8A 0.0649(3) -0.2009(8) 0.99967(16) 0.0273(10) Uani d . 1 . .
H H8A 0.1236 -0.1876 1.0158 0.033 Uiso calc R 1 . .
C C9A 0.0260(3) -0.3526(8) 1.02006(18) 0.0346(12) Uani d . 1 . .
H H9A 0.0585 -0.4393 1.0495 0.042 Uiso calc R 1 . .
C C10A -0.0613(3) -0.3752(9) 0.99666(19) 0.0397(13) Uani d . 1 . .
H H10A -0.0882 -0.4741 1.0106 0.048 Uiso calc R 1 . .
C C11A -0.1079(4) -0.2480(10) 0.9522(2) 0.0341(14) Uani d . 1 . .
H H11A -0.1664 -0.2653 0.9357 0.041 Uiso calc R 1 . .
C C12A -0.0698(3) -0.0975(9) 0.9320(2) 0.0288(13) Uani d . 1 . .
H H12A -0.1028 -0.0137 0.9022 0.035 Uiso calc R 1 . .
C C13A -0.0044(3) 0.9509(8) 0.73934(16) 0.0196(10) Uani d . 1 . .
H H13A -0.0294 1.0908 0.7370 0.024 Uiso calc R 1 . .
C C14A 0.0582(2) 0.8804(8) 0.78741(15) 0.0231(9) Uani d . 1 . .
H H14A 0.0737 0.9741 0.8168 0.028 Uiso calc R 1 . .
C C15A 0.0985(3) 0.6743(8) 0.79307(18) 0.0194(11) Uani d . 1 . .
C C16A 0.0697(3) 0.5329(8) 0.74858(16) 0.0224(10) Uani d . 1 . .
H H16A 0.0938 0.3914 0.7512 0.027 Uiso calc R 1 . .
C C17A 0.0061(3) 0.6006(8) 0.70083(16) 0.0225(9) Uani d . 1 . .
H H17A -0.0130 0.5015 0.6723 0.027 Uiso calc R 1 . .
C C18A -0.0302(3) 0.8138(8) 0.69438(16) 0.0200(9) Uani d . 1 . .
C C19A -0.0926(2) 0.8984(8) 0.64179(15) 0.0220(9) Uani d . 1 . .
C C20A -0.0917(3) 0.8198(10) 0.59537(18) 0.0487(16) Uani d . 1 . .
H H20A -0.0529 0.7098 0.5966 0.058 Uiso calc R 1 . .
C C21A -0.1487(4) 0.9040(11) 0.54635(19) 0.063(2) Uani d . 1 . .
H H21A -0.1472 0.8511 0.5152 0.075 Uiso calc R 1 . .
C C22A -0.2074(3) 1.0657(10) 0.54385(18) 0.0485(16) Uani d . 1 . .
H H22A -0.2457 1.1207 0.5112 0.058 Uiso calc R 1 . .
C C23A -0.2088(3) 1.1427(8) 0.58916(17) 0.0283(11) Uani d . 1 . .
H H23A -0.2485 1.2503 0.5877 0.034 Uiso calc R 1 . .
C C24A -0.1514(3) 1.0629(8) 0.63790(17) 0.0275(11) Uani d . 1 . .
H H24A -0.1523 1.1210 0.6688 0.033 Uiso calc R 1 . .
C C25A 0.3887(3) 0.4234(8) 0.81806(15) 0.0216(10) Uani d . 1 . .
H H25A 0.4378 0.4963 0.8208 0.026 Uiso calc R 1 . .
C C26A 0.3378(3) 0.5241(8) 0.83881(15) 0.0216(10) Uani d . 1 . .
H H26A 0.3535 0.6633 0.8552 0.026 Uiso calc R 1 . .
C C27A 0.2637(3) 0.4242(8) 0.83604(16) 0.0189(11) Uani d . 1 . .
C C28A 0.2452(3) 0.2124(8) 0.81276(16) 0.0212(10) Uani d . 1 . .
H H28A 0.1971 0.1380 0.8111 0.025 Uiso calc R 1 . .
C C29A 0.2958(3) 0.1095(8) 0.79215(17) 0.0216(10) Uani d . 1 . .
H H29A 0.2815 -0.0329 0.7773 0.026 Uiso calc R 1 . .
C C30A 0.3684(3) 0.2149(8) 0.79310(15) 0.0183(9) Uani d . 1 . .
C C31A 0.4232(2) 0.1064(8) 0.77069(14) 0.0181(9) Uani d . 1 . .
C C32A 0.3995(3) -0.0934(8) 0.74170(16) 0.0230(10) Uani d . 1 . .
H H32A 0.3476 -0.1581 0.7358 0.028 Uiso calc R 1 . .
C C33A 0.4514(3) -0.1994(9) 0.72121(18) 0.0281(12) Uani d . 1 . .
H H33A 0.4349 -0.3348 0.7031 0.034 Uiso calc R 1 . .
C C34A 0.5278(3) -0.1000(8) 0.72826(15) 0.0245(10) Uani d . 1 . .
H H34A 0.5625 -0.1673 0.7144 0.029 Uiso calc R 1 . .
C C35A 0.5515(3) 0.0987(8) 0.75584(16) 0.0279(10) Uani d . 1 . .
H H35A 0.6023 0.1661 0.7603 0.033 Uiso calc R 1 . .
C C36A 0.5009(3) 0.2000(8) 0.77705(16) 0.0249(10) Uani d . 1 . .
H H36A 0.5189 0.3332 0.7960 0.030 Uiso calc R 1 . .
As As1B 0.42591(2) -0.11085(9) 0.505294(14) 0.02100(13) Uani d . 1 . .
C C1B 0.5352(3) 0.1100(9) 0.40554(17) 0.0323(11) Uani d . 1 . .
H H1BA 0.5353 0.0548 0.3742 0.039 Uiso calc R 1 . .
C C2B 0.4891(3) -0.0029(8) 0.42850(16) 0.0280(11) Uani d . 1 . .
H H2BA 0.4597 -0.1328 0.4127 0.034 Uiso calc R 1 . .
C C3B 0.4866(3) 0.0761(9) 0.4747(2) 0.0210(12) Uani d . 1 . .
C C4B 0.5299(3) 0.2709(8) 0.49691(18) 0.0355(13) Uani d . 1 . .
H H4BA 0.5277 0.3291 0.5274 0.043 Uiso calc R 1 . .
C C6B 0.5810(3) 0.3018(8) 0.42787(17) 0.0195(10) Uani d . 1 . .
C C7B 0.6335(3) 0.4195(8) 0.40412(15) 0.0202(9) Uani d . 1 . .
C C8B 0.6727(3) 0.6205(9) 0.4241(2) 0.0333(15) Uani d . 1 . .
H H8BA 0.6664 0.6863 0.4526 0.040 Uiso calc R 1 . .
C C9B 0.7224(4) 0.7278(11) 0.4019(2) 0.0391(15) Uani d . 1 . .
H H9BA 0.7491 0.8629 0.4161 0.047 Uiso calc R 1 . .
C C10B 0.7315(3) 0.6348(10) 0.35979(18) 0.0393(13) Uani d . 1 . .
H H10B 0.7643 0.7062 0.3452 0.047 Uiso calc R 1 . .
C C11B 0.6919(3) 0.4344(9) 0.33885(18) 0.0390(13) Uani d . 1 . .
H H11B 0.6979 0.3704 0.3100 0.047 Uiso calc R 1 . .
C C12B 0.6430(3) 0.3281(9) 0.36081(17) 0.0336(12) Uani d . 1 . .
H H12B 0.6162 0.1934 0.3463 0.040 Uiso calc R 1 . .
C C13B 0.3642(2) 0.2341(7) 0.61791(15) 0.0207(10) Uani d . 1 . .
H H13B 0.3783 0.2222 0.6541 0.025 Uiso calc R 1 . .
C C14B 0.4049(2) 0.0969(8) 0.59546(14) 0.0205(9) Uani d . 1 . .
H H14B 0.4450 -0.0065 0.6165 0.025 Uiso calc R 1 . .
C C15B 0.3863(3) 0.1127(8) 0.54223(17) 0.0201(11) Uani d . 1 . .
C C16B 0.3278(3) 0.2738(8) 0.51198(16) 0.0238(10) Uani d . 1 . .
H H16B 0.3165 0.2906 0.4763 0.029 Uiso calc R 1 . .
C C17B 0.2864(3) 0.4092(8) 0.53410(16) 0.0238(10) Uani d . 1 . .
H H17B 0.2472 0.5145 0.5130 0.029 Uiso calc R 1 . .
C C18B 0.3027(3) 0.3896(8) 0.58774(17) 0.0187(10) Uani d . 1 . .
C C19B 0.2561(3) 0.5226(8) 0.61262(16) 0.0191(10) Uani d . 1 . .
C C20B 0.2213(3) 0.7349(8) 0.59293(17) 0.0265(11) Uani d . 1 . .
H H20B 0.2284 0.7958 0.5642 0.032 Uiso calc R 1 . .
C C21B 0.1770(3) 0.8532(8) 0.61548(18) 0.0315(11) Uani d . 1 . .
H H21B 0.1543 0.9929 0.6020 0.038 Uiso calc R 1 . .
C C22B 0.1660(3) 0.7640(9) 0.6586(2) 0.0331(13) Uani d . 1 . .
H H22B 0.1355 0.8438 0.6736 0.040 Uiso calc R 1 . .
C C23B 0.2001(3) 0.5589(8) 0.67895(18) 0.0292(11) Uani d . 1 . .
H H23B 0.1936 0.5005 0.7081 0.035 Uiso calc R 1 . .
C C24B 0.2442(3) 0.4392(7) 0.65571(16) 0.0219(10) Uani d . 1 . .
H H24B 0.2664 0.2993 0.6694 0.026 Uiso calc R 1 . .
C C25B 0.6718(3) -0.3161(8) 0.61583(16) 0.0244(10) Uani d . 1 . .
H H25B 0.7279 -0.2926 0.6215 0.029 Uiso calc R 1 . .
C C26B 0.6075(3) -0.2017(7) 0.57495(16) 0.0219(9) Uani d . 1 . .
H H26B 0.6207 -0.1031 0.5535 0.026 Uiso calc R 1 . .
C C27B 0.5232(3) -0.2357(8) 0.56627(18) 0.0201(11) Uani d . 1 . .
C C28B 0.5052(2) -0.3878(7) 0.59828(14) 0.0194(9) Uani d . 1 . .
H H28B 0.4492 -0.4162 0.5920 0.023 Uiso calc R 1 . .
C C29B 0.5700(3) -0.4972(8) 0.63944(16) 0.0208(10) Uani d . 1 . .
H H29B 0.5569 -0.5937 0.6613 0.025 Uiso calc R 1 . .
C C30B 0.6540(3) -0.4650(8) 0.64851(18) 0.0215(11) Uani d . 1 . .
C C31B 0.7221(3) -0.5891(8) 0.69188(15) 0.0209(9) Uani d . 1 . .
C C32B 0.7091(3) -0.8021(8) 0.70683(16) 0.0267(10) Uani d . 1 . .
H H32B 0.6574 -0.8733 0.6881 0.032 Uiso calc R 1 . .
C C33B 0.7726(3) -0.9123(9) 0.74970(17) 0.0325(12) Uani d . 1 . .
H H33B 0.7627 -1.0553 0.7593 0.039 Uiso calc R 1 . .
C C34B 0.8492(3) -0.8102(10) 0.77748(17) 0.0338(12) Uani d . 1 . .
H H34B 0.8912 -0.8830 0.8061 0.041 Uiso calc R 1 . .
C C35B 0.8638(3) -0.5993(10) 0.76277(17) 0.0348(12) Uani d . 1 . .
H H35B 0.9159 -0.5299 0.7812 0.042 Uiso calc R 1 . .
C C36B 0.8010(3) -0.4914(9) 0.72080(17) 0.0272(11) Uani d . 1 . .
H H36B 0.8117 -0.3486 0.7114 0.033 Uiso calc R 1 . .
C C56B 0.5767(3) 0.3802(9) 0.47409(19) 0.0343(12) Uani d . 1 . .
H H56A 0.6061 0.5099 0.4901 0.041 Uiso calc R 1 . .

loop_
_atom_site_aniso_label
_atom_site_aniso_U_11
_atom_site_aniso_U_22
_atom_site_aniso_U_33
_atom_site_aniso_U_12
_atom_site_aniso_U_13
_atom_site_aniso_U_23
As1A 0.0202(3) 0.0222(3) 0.0152(3) -0.0001(3) 0.0055(2) -0.0024(3)
C1A 0.022(2) 0.031(3) 0.021(2) 0.006(2) 0.010(2) 0.003(2)
C2A 0.022(2) 0.027(3) 0.021(2) 0.008(2) 0.0072(18) 0.0036(19)
C3A 0.021(3) 0.026(3) 0.010(2) -0.003(2) 0.006(2) -0.005(2)
C4A 0.018(2) 0.026(3) 0.018(2) 0.0065(19) 0.0052(18) 0.0014(19)
C5A 0.027(2) 0.020(3) 0.012(2) 0.0010(19) 0.0043(18) -0.0027(17)
C6A 0.020(2) 0.020(3) 0.010(2) -0.001(2) 0.0040(17) -0.0006(19)
C7A 0.025(2) 0.025(3) 0.022(2) -0.002(2) 0.0112(19) -0.002(2)
C8A 0.027(2) 0.028(3) 0.020(2) -0.001(2) 0.0039(19) 0.002(2)
C9A 0.038(3) 0.035(3) 0.028(2) 0.000(2) 0.011(2) 0.009(2)
C10A 0.043(3) 0.040(3) 0.038(3) -0.006(3) 0.018(2) 0.008(3)
C11A 0.029(3) 0.042(4) 0.034(3) -0.012(3) 0.016(2) 0.001(3)
C12A 0.019(2) 0.042(4) 0.021(2) 0.001(3) 0.004(2) 0.003(2)
C13A 0.024(2) 0.018(3) 0.020(2) 0.004(2) 0.012(2) 0.003(2)
C14A 0.026(2) 0.025(3) 0.021(2) -0.008(2) 0.0121(18) -0.009(2)
C15A 0.021(2) 0.020(3) 0.022(2) -0.004(2) 0.014(2) -0.003(2)
C16A 0.024(2) 0.021(2) 0.022(2) 0.0019(19) 0.0093(19) 0.0019(19)
C17A 0.030(2) 0.020(2) 0.018(2) 0.000(2) 0.0109(18) -0.006(2)
C18A 0.019(2) 0.019(2) 0.021(2) -0.0030(18) 0.0086(19) -0.0041(19)
C19A 0.021(2) 0.025(2) 0.019(2) 0.003(2) 0.0061(17) 0.001(2)
C20A 0.065(4) 0.054(4) 0.021(2) 0.035(3) 0.012(2) -0.002(2)
C21A 0.083(4) 0.076(5) 0.019(3) 0.048(4) 0.011(3) -0.001(3)
C22A 0.055(3) 0.058(4) 0.017(2) 0.023(3) 0.000(2) 0.004(3)
C23A 0.025(2) 0.033(3) 0.026(2) 0.008(2) 0.010(2) 0.005(2)
C24A 0.030(3) 0.033(3) 0.021(2) -0.001(2) 0.011(2) 0.000(2)
C25A 0.020(2) 0.030(3) 0.016(2) -0.001(2) 0.0076(17) 0.0003(19)
C26A 0.022(2) 0.022(3) 0.015(2) -0.0044(19) 0.0025(18) -0.0039(19)
C27A 0.022(3) 0.021(3) 0.008(2) -0.001(2) 0.0004(19) 0.0051(19)
C28A 0.020(2) 0.023(3) 0.020(2) -0.005(2) 0.0087(19) -0.003(2)
C29A 0.024(2) 0.020(2) 0.024(3) 0.002(2) 0.013(2) 0.001(2)
C30A 0.021(2) 0.024(3) 0.0082(19) 0.006(2) 0.0052(17) 0.0048(19)
C31A 0.021(2) 0.021(2) 0.0103(18) 0.000(2) 0.0048(16) 0.0037(19)
C32A 0.028(2) 0.020(3) 0.023(2) 0.000(2) 0.013(2) 0.001(2)
C33A 0.033(3) 0.031(3) 0.019(2) 0.000(2) 0.009(2) -0.006(2)
C34A 0.025(2) 0.035(3) 0.016(2) 0.007(2) 0.0110(18) 0.004(2)
C35A 0.025(2) 0.041(3) 0.023(2) -0.005(2) 0.0146(19) -0.004(2)
C36A 0.024(2) 0.032(3) 0.021(2) 0.000(2) 0.0116(19) -0.004(2)
As1B 0.0238(3) 0.0237(3) 0.0139(2) -0.0034(3) 0.0064(2) -0.0017(3)
C1B 0.048(3) 0.034(3) 0.021(2) -0.014(3) 0.020(2) -0.009(2)
C2B 0.036(3) 0.028(3) 0.018(2) -0.011(2) 0.009(2) -0.010(2)
C3B 0.024(3) 0.021(3) 0.016(3) 0.004(2) 0.006(2) 0.003(2)
C4B 0.069(4) 0.026(3) 0.023(2) -0.016(3) 0.031(3) -0.015(2)
C6B 0.024(2) 0.023(3) 0.013(2) 0.001(2) 0.0090(19) 0.001(2)
C7B 0.021(2) 0.024(3) 0.014(2) 0.001(2) 0.0065(17) 0.0011(19)
C8B 0.044(4) 0.034(4) 0.028(3) -0.008(3) 0.021(3) -0.005(3)
C9B 0.041(3) 0.044(4) 0.032(3) -0.005(3) 0.015(3) 0.007(3)
C10B 0.033(3) 0.056(4) 0.032(3) 0.003(3) 0.016(2) 0.014(3)
C11B 0.048(3) 0.052(4) 0.024(2) -0.005(3) 0.022(2) -0.001(2)
C12B 0.041(3) 0.039(3) 0.027(2) -0.003(3) 0.020(2) -0.004(2)
C13B 0.026(2) 0.025(3) 0.0091(19) 0.002(2) 0.0049(17) 0.0058(18)
C14B 0.021(2) 0.026(2) 0.0121(18) 0.002(2) 0.0037(16) 0.0028(19)
C15B 0.017(2) 0.026(3) 0.014(2) -0.005(2) 0.0028(19) -0.002(2)
C16B 0.027(2) 0.027(3) 0.014(2) -0.006(2) 0.0055(19) -0.002(2)
C17B 0.023(2) 0.026(3) 0.018(2) -0.002(2) 0.0034(18) 0.005(2)
C18B 0.015(2) 0.020(2) 0.020(2) -0.003(2) 0.0070(18) -0.001(2)
C19B 0.016(2) 0.022(3) 0.018(2) -0.0008(19) 0.0058(18) -0.0010(19)
C20B 0.031(3) 0.022(3) 0.025(2) -0.001(2) 0.010(2) 0.003(2)
C21B 0.033(3) 0.025(3) 0.033(3) 0.005(2) 0.012(2) -0.002(2)
C22B 0.033(3) 0.042(4) 0.029(3) 0.003(3) 0.018(2) -0.001(3)
C23B 0.028(2) 0.035(3) 0.027(2) -0.001(2) 0.014(2) 0.000(2)
C24B 0.024(2) 0.021(3) 0.022(2) 0.0000(19) 0.0108(19) 0.0031(19)
C25B 0.023(2) 0.024(3) 0.026(2) -0.002(2) 0.0107(19) -0.004(2)
C26B 0.027(2) 0.020(2) 0.020(2) -0.004(2) 0.0112(19) -0.0031(19)
C27B 0.025(2) 0.020(3) 0.016(2) 0.000(2) 0.009(2) -0.002(2)
C28B 0.022(2) 0.017(2) 0.0171(19) -0.006(2) 0.0051(16) -0.0068(19)
C29B 0.027(2) 0.017(2) 0.022(2) -0.0008(19) 0.014(2) -0.0042(19)
C30B 0.022(2) 0.019(3) 0.021(2) 0.000(2) 0.006(2) -0.002(2)
C31B 0.022(2) 0.026(3) 0.015(2) 0.005(2) 0.0089(18) -0.004(2)
C32B 0.030(2) 0.030(3) 0.024(2) 0.002(2) 0.015(2) 0.000(2)
C33B 0.043(3) 0.036(3) 0.028(2) 0.016(3) 0.023(2) 0.010(2)
C34B 0.032(3) 0.052(4) 0.020(2) 0.019(3) 0.014(2) 0.007(2)
C35B 0.027(3) 0.051(4) 0.028(2) 0.000(3) 0.013(2) -0.014(3)
C36B 0.027(3) 0.026(3) 0.025(2) 0.004(2) 0.008(2) -0.005(2)
C56B 0.053(3) 0.024(3) 0.037(3) -0.018(3) 0.030(3) -0.010(2)

loop_
_atom_type_symbol
_atom_type_description
_atom_type_scat_dispersion_real
_atom_type_scat_dispersion_imag
_atom_type_scat_source
C C 0.0033 0.0016 'International Tables Vol C Tables 4.2.6.8 and 6.1.1.4'
H H 0.0000 0.0000 'International Tables Vol C Tables 4.2.6.8 and 6.1.1.4'
As As 0.0499 2.0058 'International Tables Vol C Tables 4.2.6.8 and 6.1.1.4'

loop_
_geom_angle_atom_site_label_1
_geom_angle_atom_site_label_2
_geom_angle_atom_site_label_3
_geom_angle_site_symmetry_1
_geom_angle_site_symmetry_3
_geom_angle
_geom_angle_publ_flag
C3A As1A C27A . . 103.1(2) ?
C3A As1A C15A . . 98.9(2) ?
C27A As1A C15A . . 100.48(18) ?
C6A C1A C2A . . 121.2(4) ?
C6A C1A H1A . . 119.4 ?
C2A C1A H1A . . 119.4 ?
C1A C2A C3A . . 121.3(4) ?
C1A C2A H2A . . 119.3 ?
C3A C2A H2A . . 119.3 ?
C2A C3A C4A . . 117.2(5) ?
C2A C3A As1A . . 118.9(4) ?
C4A C3A As1A . . 123.6(4) ?
C5A C4A C3A . . 121.1(4) ?
C5A C4A H4A . . 119.5 ?
C3A C4A H4A . . 119.5 ?
C4A C5A C6A . . 121.6(4) ?
C4A C5A H5A . . 119.2 ?
C6A C5A H5A . . 119.2 ?
C1A C6A C5A . . 117.5(4) ?
C1A C6A C7A . . 121.8(4) ?
C5A C6A C7A . . 120.7(4) ?
C8A C7A C12A . . 116.6(4) ?
C8A C7A C6A . . 121.9(4) ?
C12A C7A C6A . . 121.4(4) ?
C9A C8A C7A . . 122.0(4) ?
C9A C8A H8A . . 119.0 ?
C7A C8A H8A . . 119.0 ?
C8A C9A C10A . . 120.0(4) ?
C8A C9A H9A . . 120.0 ?
C10A C9A H9A . . 120.0 ?
C11A C10A C9A . . 118.8(5) ?
C11A C10A H10A . . 120.6 ?
C9A C10A H10A . . 120.6 ?
C12A C11A C10A . . 121.5(5) ?
C12A C11A H11A . . 119.3 ?
C10A C11A H11A . . 119.3 ?
C11A C12A C7A . . 121.1(5) ?
C11A C12A H12A . . 119.4 ?
C7A C12A H12A . . 119.4 ?
C14A C13A C18A . . 120.7(4) ?
C14A C13A H13A . . 119.6 ?
C18A C13A H13A . . 119.6 ?
C13A C14A C15A . . 122.1(4) ?
C13A C14A H14A . . 119.0 ?
C15A C14A H14A . . 119.0 ?
C14A C15A C16A . . 117.0(4) ?
C14A C15A As1A . . 118.3(3) ?
C16A C15A As1A . . 124.6(4) ?
C17A C16A C15A . . 121.0(4) ?
C17A C16A H16A . . 119.5 ?
C15A C16A H16A . . 119.5 ?
C16A C17A C18A . . 121.7(4) ?
C16A C17A H17A . . 119.2 ?
C18A C17A H17A . . 119.2 ?
C17A C18A C13A . . 117.3(4) ?
C17A C18A C19A . . 122.4(4) ?
C13A C18A C19A . . 120.3(4) ?
C20A C19A C24A . . 117.7(4) ?
C20A C19A C18A . . 120.7(4) ?
C24A C19A C18A . . 121.6(4) ?
C19A C20A C21A . . 120.4(5) ?
C19A C20A H20A . . 119.8 ?
C21A C20A H20A . . 119.8 ?
C22A C21A C20A . . 120.4(5) ?
C22A C21A H21A . . 119.8 ?
C20A C21A H21A . . 119.8 ?
C23A C22A C21A . . 119.4(5) ?
C23A C22A H22A . . 120.3 ?
C21A C22A H22A . . 120.3 ?
C22A C23A C24A . . 120.5(5) ?
C22A C23A H23A . . 119.8 ?
C24A C23A H23A . . 119.8 ?
C23A C24A C19A . . 121.6(4) ?
C23A C24A H24A . . 119.2 ?
C19A C24A H24A . . 119.2 ?
C26A C25A C30A . . 121.4(4) ?
C26A C25A H25A . . 119.3 ?
C30A C25A H25A . . 119.3 ?
C25A C26A C27A . . 122.1(4) ?
C25A C26A H26A . . 118.9 ?
C27A C26A H26A . . 118.9 ?
C26A C27A C28A . . 116.2(4) ?
C26A C27A As1A . . 115.7(4) ?
C28A C27A As1A . . 127.9(3) ?
C29A C28A C27A . . 122.1(4) ?
C29A C28A H28A . . 118.9 ?
C27A C28A H28A . . 118.9 ?
C28A C29A C30A . . 121.3(4) ?
C28A C29A H29A . . 119.3 ?
C30A C29A H29A . . 119.3 ?
C25A C30A C29A . . 116.6(4) ?
C25A C30A C31A . . 121.5(4) ?
C29A C30A C31A . . 121.8(4) ?
C32A C31A C36A . . 116.5(4) ?
C32A C31A C30A . . 121.7(4) ?
C36A C31A C30A . . 121.8(4) ?
C31A C32A C33A . . 122.2(4) ?
C31A C32A H32A . . 118.9 ?
C33A C32A H32A . . 118.9 ?
C34A C33A C32A . . 119.3(5) ?
C34A C33A H33A . . 120.3 ?
C32A C33A H33A . . 120.3 ?
C35A C34A C33A . . 119.4(4) ?
C35A C34A H34A . . 120.3 ?
C33A C34A H34A . . 120.3 ?
C34A C35A C36A . . 121.1(4) ?
C34A C35A H35A . . 119.5 ?
C36A C35A H35A . . 119.5 ?
C35A C36A C31A . . 121.5(4) ?
C35A C36A H36A . . 119.2 ?
C31A C36A H36A . . 119.2 ?
C3B As1B C27B . . 99.4(2) ?
C3B As1B C15B . . 102.1(2) ?
C27B As1B C15B . . 99.78(19) ?
C6B C1B C2B . . 122.0(4) ?
C6B C1B H1BA . . 119.0 ?
C2B C1B H1BA . . 119.0 ?
C3B C2B C1B . . 120.6(5) ?
C3B C2B H2BA . . 119.7 ?
C1B C2B H2BA . . 119.7 ?
C4B C3B C2B . . 118.4(5) ?
C4B C3B As1B . . 125.3(4) ?
C2B C3B As1B . . 116.1(4) ?
C3B C4B C56B . . 120.4(4) ?
C3B C4B H4BA . . 119.8 ?
C56B C4B H4BA . . 119.8 ?
C1B C6B C56B . . 116.5(4) ?
C1B C6B C7B . . 122.0(4) ?
C56B C6B C7B . . 121.5(4) ?
C8B C7B C12B . . 118.0(4) ?
C8B C7B C6B . . 121.3(4) ?
C12B C7B C6B . . 120.6(4) ?
C7B C8B C9B . . 120.9(5) ?
C7B C8B H8BA . . 119.6 ?
C9B C8B H8BA . . 119.6 ?
C10B C9B C8B . . 120.2(6) ?
C10B C9B H9BA . . 119.9 ?
C8B C9B H9BA . . 119.9 ?
C9B C10B C11B . . 119.8(5) ?
C9B C10B H10B . . 120.1 ?
C11B C10B H10B . . 120.1 ?
C10B C11B C12B . . 120.0(5) ?
C10B C11B H11B . . 120.0 ?
C12B C11B H11B . . 120.0 ?
C11B C12B C7B . . 121.1(5) ?
C11B C12B H12B . . 119.5 ?
C7B C12B H12B . . 119.5 ?
C14B C13B C18B . . 121.8(4) ?
C14B C13B H13B . . 119.1 ?
C18B C13B H13B . . 119.1 ?
C15B C14B C13B . . 120.4(4) ?
C15B C14B H14B . . 119.8 ?
C13B C14B H14B . . 119.8 ?
C14B C15B C16B . . 118.5(4) ?
C14B C15B As1B . . 122.3(4) ?
C16B C15B As1B . . 118.5(3) ?
C17B C16B C15B . . 121.2(4) ?
C17B C16B H16B . . 119.4 ?
C15B C16B H16B . . 119.4 ?
C16B C17B C18B . . 120.8(4) ?
C16B C17B H17B . . 119.6 ?
C18B C17B H17B . . 119.6 ?
C13B C18B C17B . . 117.2(4) ?
C13B C18B C19B . . 120.1(4) ?
C17B C18B C19B . . 122.7(4) ?
C24B C19B C20B . . 117.4(4) ?
C24B C19B C18B . . 120.9(4) ?
C20B C19B C18B . . 121.7(4) ?
C21B C20B C19B . . 121.0(4) ?
C21B C20B H20B . . 119.5 ?
C19B C20B H20B . . 119.5 ?
C20B C21B C22B . . 120.0(5) ?
C20B C21B H21B . . 120.0 ?
C22B C21B H21B . . 120.0 ?
C23B C22B C21B . . 120.2(5) ?
C23B C22B H22B . . 119.9 ?
C21B C22B H22B . . 119.9 ?
C22B C23B C24B . . 119.5(4) ?
C22B C23B H23B . . 120.2 ?
C24B C23B H23B . . 120.2 ?
C19B C24B C23B . . 121.8(4) ?
C19B C24B H24B . . 119.1 ?
C23B C24B H24B . . 119.1 ?
C26B C25B C30B . . 121.4(4) ?
C26B C25B H25B . . 119.3 ?
C30B C25B H25B . . 119.3 ?
C25B C26B C27B . . 119.7(4) ?
C25B C26B H26B . . 120.1 ?
C27B C26B H26B . . 120.1 ?
C28B C27B C26B . . 118.9(4) ?
C28B C27B As1B . . 116.9(3) ?
C26B C27B As1B . . 123.7(3) ?
C29B C28B C27B . . 120.7(4) ?
C29B C28B H28B . . 119.6 ?
C27B C28B H28B . . 119.6 ?
C28B C29B C30B . . 120.9(4) ?
C28B C29B H29B . . 119.5 ?
C30B C29B H29B . . 119.5 ?
C29B C30B C25B . . 118.3(4) ?
C29B C30B C31B . . 120.0(4) ?
C25B C30B C31B . . 121.7(4) ?
C32B C31B C36B . . 117.1(4) ?
C32B C31B C30B . . 121.7(4) ?
C36B C31B C30B . . 121.1(4) ?
C31B C32B C33B . . 121.0(4) ?
C31B C32B H32B . . 119.5 ?
C33B C32B H32B . . 119.5 ?
C34B C33B C32B . . 120.2(5) ?
C34B C33B H33B . . 119.9 ?
C32B C33B H33B . . 119.9 ?
C33B C34B C35B . . 119.6(5) ?
C33B C34B H34B . . 120.2 ?
C35B C34B H34B . . 120.2 ?
C36B C35B C34B . . 119.9(5) ?
C36B C35B H35B . . 120.0 ?
C34B C35B H35B . . 120.0 ?
C35B C36B C31B . . 122.1(5) ?
C35B C36B H36B . . 118.9 ?
C31B C36B H36B . . 118.9 ?
C4B C56B C6B . . 122.0(5) ?
C4B C56B H56A . . 119.0 ?
C6B C56B H56A . . 119.0 ?

loop_
_geom_bond_atom_site_label_1
_geom_bond_atom_site_label_2
_geom_bond_site_symmetry_2
_geom_bond_distance
_geom_bond_publ_flag
As1A C3A . 1.947(5) ?
As1A C27A . 1.949(5) ?
As1A C15A . 1.955(5) ?
C1A C6A . 1.382(6) ?
C1A C2A . 1.391(6) ?
C1A H1A . 0.9300 ?
C2A C3A . 1.394(6) ?
C2A H2A . 0.9300 ?
C3A C4A . 1.403(6) ?
C4A C5A . 1.373(6) ?
C4A H4A . 0.9300 ?
C5A C6A . 1.400(6) ?
C5A H5A . 0.9300 ?
C6A C7A . 1.482(6) ?
C7A C8A . 1.396(6) ?
C7A C12A . 1.409(6) ?
C8A C9A . 1.383(6) ?
C8A H8A . 0.9300 ?
C9A C10A . 1.384(6) ?
C9A H9A . 0.9300 ?
C10A C11A . 1.383(7) ?
C10A H10A . 0.9300 ?
C11A C12A . 1.365(7) ?
C11A H11A . 0.9300 ?
C12A H12A . 0.9300 ?
C13A C14A . 1.386(6) ?
C13A C18A . 1.398(6) ?
C13A H13A . 0.9300 ?
C14A C15A . 1.390(6) ?
C14A H14A . 0.9300 ?
C15A C16A . 1.401(6) ?
C16A C17A . 1.383(5) ?
C16A H16A . 0.9300 ?
C17A C18A . 1.395(6) ?
C17A H17A . 0.9300 ?
C18A C19A . 1.494(5) ?
C19A C20A . 1.376(6) ?
C19A C24A . 1.387(6) ?
C20A C21A . 1.397(7) ?
C20A H20A . 0.9300 ?
C21A C22A . 1.384(7) ?
C21A H21A . 0.9300 ?
C22A C23A . 1.347(6) ?
C22A H22A . 0.9300 ?
C23A C24A . 1.385(6) ?
C23A H23A . 0.9300 ?
C24A H24A . 0.9300 ?
C25A C26A . 1.378(6) ?
C25A C30A . 1.393(6) ?
C25A H25A . 0.9300 ?
C26A C27A . 1.391(6) ?
C26A H26A . 0.9300 ?
C27A C28A . 1.392(6) ?
C28A C29A . 1.378(6) ?
C28A H28A . 0.9300 ?
C29A C30A . 1.399(6) ?
C29A H29A . 0.9300 ?
C30A C31A . 1.484(6) ?
C31A C32A . 1.398(6) ?
C31A C36A . 1.402(6) ?
C32A C33A . 1.401(6) ?
C32A H32A . 0.9300 ?
C33A C34A . 1.390(6) ?
C33A H33A . 0.9300 ?
C34A C35A . 1.375(6) ?
C34A H34A . 0.9300 ?
C35A C36A . 1.383(6) ?
C35A H35A . 0.9300 ?
C36A H36A . 0.9300 ?
As1B C3B . 1.954(5) ?
As1B C27B . 1.968(5) ?
As1B C15B . 1.971(5) ?
C1B C6B . 1.381(6) ?
C1B C2B . 1.387(6) ?
C1B H1BA . 0.9300 ?
C2B C3B . 1.383(6) ?
C2B H2BA . 0.9300 ?
C3B C4B . 1.380(7) ?
C4B C56B . 1.383(6) ?
C4B H4BA . 0.9300 ?
C6B C56B . 1.395(6) ?
C6B C7B . 1.503(6) ?
C7B C8B . 1.374(7) ?
C7B C12B . 1.390(6) ?
C8B C9B . 1.405(7) ?
C8B H8BA . 0.9300 ?
C9B C10B . 1.360(7) ?
C9B H9BA . 0.9300 ?
C10B C11B . 1.379(7) ?
C10B H10B . 0.9300 ?
C11B C12B . 1.387(6) ?
C11B H11B . 0.9300 ?
C12B H12B . 0.9300 ?
C13B C14B . 1.387(5) ?
C13B C18B . 1.396(6) ?
C13B H13B . 0.9300 ?
C14B C15B . 1.376(6) ?
C14B H14B . 0.9300 ?
C15B C16B . 1.393(6) ?
C16B C17B . 1.384(6) ?
C16B H16B . 0.9300 ?
C17B C18B . 1.397(5) ?
C17B H17B . 0.9300 ?
C18B C19B . 1.493(6) ?
C19B C24B . 1.387(5) ?
C19B C20B . 1.409(6) ?
C20B C21B . 1.372(6) ?
C20B H20B . 0.9300 ?
C21B C22B . 1.391(7) ?
C21B H21B . 0.9300 ?
C22B C23B . 1.372(7) ?
C22B H22B . 0.9300 ?
C23B C24B . 1.387(6) ?
C23B H23B . 0.9300 ?
C24B H24B . 0.9300 ?
C25B C26B . 1.391(6) ?
C25B C30B . 1.392(6) ?
C25B H25B . 0.9300 ?
C26B C27B . 1.397(6) ?
C26B H26B . 0.9300 ?
C27B C28B . 1.392(6) ?
C28B C29B . 1.384(6) ?
C28B H28B . 0.9300 ?
C29B C30B . 1.387(6) ?
C29B H29B . 0.9300 ?
C30B C31B . 1.483(6) ?
C31B C32B . 1.382(6) ?
C31B C36B . 1.394(6) ?
C32B C33B . 1.401(6) ?
C32B H32B . 0.9300 ?
C33B C34B . 1.370(7) ?
C33B H33B . 0.9300 ?
C34B C35B . 1.376(7) ?
C34B H34B . 0.9300 ?
C35B C36B . 1.376(6) ?
C35B H35B . 0.9300 ?
C36B H36B . 0.9300 ?
C56B H56A . 0.9300 ?

loop_
_geom_hbond_atom_site_label_D
_geom_hbond_atom_site_label_H
_geom_hbond_atom_site_label_A
_geom_hbond_site_symmetry_A
_geom_hbond_distance_DH
_geom_hbond_distance_HA
_geom_hbond_distance_DA
_geom_hbond_angle_DHA
_geom_hbond_publ_flag
C4B H4BA Cg1 1_565 0.93 2.77 3.583(6) 147 yes
C9A H9A Cg2 2_555 0.93 2.99 3.872(6) 160 yes
C11A H11A Cg3 2_455 0.93 2.88 3.723(7) 153 yes
C13B H13B Cg4 1_555 0.93 2.79 3.596(5) 147 yes
C14A H14A Cg5 1_565 0.93 2.93 3.834(5) 172 yes
C24A H24A Cg6 1_475 0.93 2.70 3.582(6) 160 yes
C28B H28B Cg7 1_545 0.93 2.56 3.313(6) 139 yes
C36A H36A Cg3 2_565 0.93 2.96 3.651(6) 133 yes

loop_
_geom_torsion_atom_site_label_1
_geom_torsion_atom_site_label_2
_geom_torsion_atom_site_label_3
_geom_torsion_atom_site_label_4
_geom_torsion_site_symmetry_1
_geom_torsion_site_symmetry_2
_geom_torsion_site_symmetry_3
_geom_torsion_site_symmetry_4
_geom_torsion
_geom_torsion_publ_flag
C6A C1A C2A C3A . . . . 0.7(7) ?
C1A C2A C3A C4A . . . . -2.3(7) ?
C1A C2A C3A As1A . . . . -176.1(3) ?
C27A As1A C3A C2A . . . . -151.9(3) ?
C15A As1A C3A C2A . . . . -48.9(4) ?
C27A As1A C3A C4A . . . . 34.7(4) ?
C15A As1A C3A C4A . . . . 137.8(4) ?
C2A C3A C4A C5A . . . . 2.2(6) ?
As1A C3A C4A C5A . . . . 175.6(3) ?
C3A C4A C5A C6A . . . . -0.3(6) ?
C2A C1A C6A C5A . . . . 1.2(6) ?
C2A C1A C6A C7A . . . . -178.2(4) ?
C4A C5A C6A C1A . . . . -1.4(6) ?
C4A C5A C6A C7A . . . . 178.1(4) ?
C1A C6A C7A C8A . . . . -148.3(4) ?
C5A C6A C7A C8A . . . . 32.2(6) ?
C1A C6A C7A C12A . . . . 34.2(7) ?
C5A C6A C7A C12A . . . . -145.3(5) ?
C12A C7A C8A C9A . . . . -1.4(7) ?
C6A C7A C8A C9A . . . . -179.0(4) ?
C7A C8A C9A C10A . . . . 0.0(7) ?
C8A C9A C10A C11A . . . . 1.6(8) ?
C9A C10A C11A C12A . . . . -1.8(8) ?
C10A C11A C12A C7A . . . . 0.4(9) ?
C8A C7A C12A C11A . . . . 1.2(8) ?
C6A C7A C12A C11A . . . . 178.8(5) ?
C18A C13A C14A C15A . . . . 0.8(7) ?
C13A C14A C15A C16A . . . . -3.7(6) ?
C13A C14A C15A As1A . . . . 173.2(3) ?
C3A As1A C15A C14A . . . . 107.7(4) ?
C27A As1A C15A C14A . . . . -147.1(4) ?
C3A As1A C15A C16A . . . . -75.6(4) ?
C27A As1A C15A C16A . . . . 29.6(4) ?
C14A C15A C16A C17A . . . . 2.3(6) ?
As1A C15A C16A C17A . . . . -174.4(3) ?
C15A C16A C17A C18A . . . . 2.0(6) ?
C16A C17A C18A C13A . . . . -4.9(6) ?
C16A C17A C18A C19A . . . . 173.6(4) ?
C14A C13A C18A C17A . . . . 3.5(6) ?
C14A C13A C18A C19A . . . . -175.1(4) ?
C17A C18A C19A C20A . . . . -27.3(7) ?
C13A C18A C19A C20A . . . . 151.2(5) ?
C17A C18A C19A C24A . . . . 154.8(4) ?
C13A C18A C19A C24A . . . . -26.8(6) ?
C24A C19A C20A C21A . . . . -0.2(8) ?
C18A C19A C20A C21A . . . . -178.3(5) ?
C19A C20A C21A C22A . . . . -0.8(10) ?
C20A C21A C22A C23A . . . . 0.5(10) ?
C21A C22A C23A C24A . . . . 0.7(9) ?
C22A C23A C24A C19A . . . . -1.7(8) ?
C20A C19A C24A C23A . . . . 1.4(7) ?
C18A C19A C24A C23A . . . . 179.5(4) ?
C30A C25A C26A C27A . . . . 0.0(6) ?
C25A C26A C27A C28A . . . . 2.2(6) ?
C25A C26A C27A As1A . . . . -173.5(3) ?
C3A As1A C27A C26A . . . . -149.4(3) ?
C15A As1A C27A C26A . . . . 108.8(3) ?
C3A As1A C27A C28A . . . . 35.5(4) ?
C15A As1A C27A C28A . . . . -66.3(4) ?
C26A C27A C28A C29A . . . . -1.8(6) ?
As1A C27A C28A C29A . . . . 173.2(3) ?
C27A C28A C29A C30A . . . . -0.8(6) ?
C26A C25A C30A C29A . . . . -2.5(6) ?
C26A C25A C30A C31A . . . . 180.0(4) ?
C28A C29A C30A C25A . . . . 2.9(6) ?
C28A C29A C30A C31A . . . . -179.6(4) ?
C25A C30A C31A C32A . . . . -174.5(4) ?
C29A C30A C31A C32A . . . . 8.1(6) ?
C25A C30A C31A C36A . . . . 4.9(6) ?
C29A C30A C31A C36A . . . . -172.5(4) ?
C36A C31A C32A C33A . . . . 1.8(6) ?
C30A C31A C32A C33A . . . . -178.8(4) ?
C31A C32A C33A C34A . . . . -2.1(7) ?
C32A C33A C34A C35A . . . . 0.9(7) ?
C33A C34A C35A C36A . . . . 0.6(6) ?
C34A C35A C36A C31A . . . . -0.9(7) ?
C32A C31A C36A C35A . . . . -0.3(6) ?
C30A C31A C36A C35A . . . . -179.6(4) ?
C6B C1B C2B C3B . . . . 0.9(8) ?
C1B C2B C3B C4B . . . . 0.9(8) ?
C1B C2B C3B As1B . . . . -175.8(4) ?
C27B As1B C3B C4B . . . . -70.3(5) ?
C15B As1B C3B C4B . . . . 31.9(5) ?
C27B As1B C3B C2B . . . . 106.1(4) ?
C15B As1B C3B C2B . . . . -151.6(4) ?
C2B C3B C4B C56B . . . . -1.8(8) ?
As1B C3B C4B C56B . . . . 174.6(4) ?
C2B C1B C6B C56B . . . . -1.7(7) ?
C2B C1B C6B C7B . . . . 177.7(4) ?
C1B C6B C7B C8B . . . . 174.3(5) ?
C56B C6B C7B C8B . . . . -6.3(7) ?
C1B C6B C7B C12B . . . . -5.1(7) ?
C56B C6B C7B C12B . . . . 174.3(5) ?
C12B C7B C8B C9B . . . . -1.2(8) ?
C6B C7B C8B C9B . . . . 179.3(5) ?
C7B C8B C9B C10B . . . . 0.7(9) ?
C8B C9B C10B C11B . . . . -0.1(8) ?
C9B C10B C11B C12B . . . . -0.1(8) ?
C10B C11B C12B C7B . . . . -0.4(8) ?
C8B C7B C12B C11B . . . . 1.1(7) ?
C6B C7B C12B C11B . . . . -179.5(4) ?
C18B C13B C14B C15B . . . . 0.9(7) ?
C13B C14B C15B C16B . . . . 1.9(6) ?
C13B C14B C15B As1B . . . . -168.8(3) ?
C3B As1B C15B C14B . . . . -124.3(4) ?
C27B As1B C15B C14B . . . . -22.4(4) ?
C3B As1B C15B C16B . . . . 64.9(4) ?
C27B As1B C15B C16B . . . . 166.8(4) ?
C14B C15B C16B C17B . . . . -2.7(7) ?
As1B C15B C16B C17B . . . . 168.4(3) ?
C15B C16B C17B C18B . . . . 0.6(7) ?
C14B C13B C18B C17B . . . . -2.9(6) ?
C14B C13B C18B C19B . . . . 175.7(4) ?
C16B C17B C18B C13B . . . . 2.1(6) ?
C16B C17B C18B C19B . . . . -176.4(4) ?
C13B C18B C19B C24B . . . . -27.3(6) ?
C17B C18B C19B C24B . . . . 151.1(4) ?
C13B C18B C19B C20B . . . . 153.7(4) ?
C17B C18B C19B C20B . . . . -27.8(6) ?
C24B C19B C20B C21B . . . . -0.4(6) ?
C18B C19B C20B C21B . . . . 178.6(4) ?
C19B C20B C21B C22B . . . . 0.2(7) ?
C20B C21B C22B C23B . . . . 0.6(7) ?
C21B C22B C23B C24B . . . . -1.1(7) ?
C20B C19B C24B C23B . . . . -0.2(6) ?
C18B C19B C24B C23B . . . . -179.1(4) ?
C22B C23B C24B C19B . . . . 0.9(7) ?
C30B C25B C26B C27B . . . . 0.1(6) ?
C25B C26B C27B C28B . . . . -1.3(6) ?
C25B C26B C27B As1B . . . . -173.0(3) ?
C3B As1B C27B C28B . . . . -178.3(4) ?
C15B As1B C27B C28B . . . . 77.6(4) ?
C3B As1B C27B C26B . . . . -6.4(4) ?
C15B As1B C27B C26B . . . . -110.5(4) ?
C26B C27B C28B C29B . . . . 2.5(6) ?
As1B C27B C28B C29B . . . . 174.8(3) ?
C27B C28B C29B C30B . . . . -2.6(7) ?
C28B C29B C30B C25B . . . . 1.3(7) ?
C28B C29B C30B C31B . . . . -178.2(4) ?
C26B C25B C30B C29B . . . . -0.1(7) ?
C26B C25B C30B C31B . . . . 179.5(4) ?
C29B C30B C31B C32B . . . . 31.7(6) ?
C25B C30B C31B C32B . . . . -147.8(4) ?
C29B C30B C31B C36B . . . . -145.6(4) ?
C25B C30B C31B C36B . . . . 34.9(6) ?
C36B C31B C32B C33B . . . . 0.8(6) ?
C30B C31B C32B C33B . . . . -176.6(4) ?
C31B C32B C33B C34B . . . . -0.3(6) ?
C32B C33B C34B C35B . . . . -0.5(6) ?
C33B C34B C35B C36B . . . . 0.8(7) ?
C34B C35B C36B C31B . . . . -0.3(7) ?
C32B C31B C36B C35B . . . . -0.5(6) ?
C30B C31B C36B C35B . . . . 176.9(4) ?
C3B C4B C56B C6B . . . . 1.0(8) ?
C1B C6B C56B C4B . . . . 0.7(8) ?
C7B C6B C56B C4B . . . . -178.7(5) ?
